data_6000359
loop_
_publ_author_name
'Goutenoire, F.'
'Retoux, R.'
'Suard, E.'
'Lacorre, P.'

_publ_section_title
;
 Ab initio determination of the novel perovskite-related structure of
 La7Mo7O30 from powder diffraction
;
_journal_name_full 'Journal of Solid State Chemistry'
_journal_page_first 228
_journal_page_last 235
_journal_paper_doi 10.1006/jssc.1998.8070
_journal_volume 142
_journal_year 1999
_chemical_formula_sum 'La7 Mo7 O30'
_space_group_name_H-M_alt 'R -3 m'
_cell_angle_alpha 90.000
_cell_angle_beta 90.000
_cell_angle_gamma 90.000
_cell_length_a 17.0051
_cell_length_b 17.0051
_cell_length_c 6.8607
_cell_volume 1983.93
_cod_database_code 6000359

loop_
_atom_site_label
_atom_site_fract_x
_atom_site_fract_y
_atom_site_fract_z
? ? ? ?
